data_4085223
loop_
_publ_author_name
'M\"uller, Astrid L.'
'Bleith, Tim'
'Roth, Torsten'
'Wadepohl, Hubert'
'Gade, Lutz H.'

_publ_section_title
;
 Iridium Half-Sandwich Complexes with Di- and Tridentate
 Bis(pyridylimino)isoindolato Ligands: Stoichiometric and Catalytic
 Reactivity
;
_journal_issue 11
_journal_name_full Organometallics
_journal_page_first 2326
_journal_paper_doi 10.1021/om501138t
_journal_volume 34
_journal_year 2015
_chemical_formula_moiety 'C28 H25 F2 Ir N8, C H2 Cl2'
_chemical_formula_sum 'C29 H27 Cl2 F2 Ir N8'
_chemical_formula_weight 788.68
_space_group_crystal_system monoclinic
_space_group_IT_number 14
_space_group_name_Hall '-P 2ybc'
_space_group_name_H-M_alt 'P 1 21/c 1'
_symmetry_cell_setting monoclinic
_symmetry_Int_Tables_number 14
_symmetry_space_group_name_Hall '-P 2ybc'
_symmetry_space_group_name_H-M 'P 1 21/c 1'
_atom_sites_solution_hydrogens geom
_atom_sites_solution_primary iterative
_atom_sites_solution_secondary difmap
_audit_block_code ga_am21
_audit_creation_date 2013-10-10
_audit_update_record 'Thu Oct 10 16:25:54 CEST 2013'
_cell_angle_alpha 90
_cell_angle_beta 109.180(5)
_cell_angle_gamma 90
_cell_formula_units_Z 4
_cell_length_a 12.310(6)
_cell_length_b 13.686(6)
_cell_length_c 18.020(9)
_cell_measurement_reflns_used 7877
_cell_measurement_temperature 100(2)
_cell_measurement_theta_max 32.40
_cell_measurement_theta_min 2.46
_cell_volume 2867(2)
_computing_cell_refinement
;
SAINT 8.x (Bruker AXS, 1997-2012). Includes estimated systematic errors
 of the unit cell constants from Monte Carlo simulations.
;
_computing_data_collection 'SMART-5.631 (Bruker AXS, 2003)'
_computing_data_reduction 'SAINT 8.x (Bruker AXS, 1997-2011)'
_computing_molecular_graphics
;
O. V. Dolomanov, L. J. Bourhis, R. J. Gildea, J. A. K. Howard and H. Puschmann,
OLEX2: a complete structure solution, refinement and analysis program.
J. Appl. Cryst. (2009). 42, 339-341.
;
_computing_publication_material 'encif (Wadepohl, 2009-13); encifer 1.4 (CCDC, 2011)'
_computing_structure_refinement 'SHELX-2013 (Sheldrick 2013)'
_computing_structure_solution 'SUPERFLIP (Palatinus, 2007-2009)'
_diffrn_ambient_environment 'perfluoro polyether oil'
_diffrn_ambient_temperature 100(1)
_diffrn_detector 'CCD plate'
_diffrn_detector_area_resol_mean 8.19
_diffrn_detector_type CCD-PXL-KAF2
_diffrn_measured_fraction_theta_full 1.000
_diffrn_measured_fraction_theta_max 0.948
_diffrn_measurement_device 'three-circle diffractometer'
_diffrn_measurement_device_type 'Bruker AXS Smart 1000'
_diffrn_measurement_method '\f- and \w-scans'
_diffrn_measurement_specimen_support 'polyimid foil'
_diffrn_radiation_monochromator graphite
_diffrn_radiation_probe x-ray
_diffrn_radiation_type 'Mo K\a'
_diffrn_radiation_wavelength 0.71073
_diffrn_reflns_av_R_equivalents 0.0308
_diffrn_reflns_av_unetI/netI 0.0180
_diffrn_reflns_Laue_measured_fraction_full 1.000
_diffrn_reflns_Laue_measured_fraction_max 0.948
_diffrn_reflns_limit_h_max 18
_diffrn_reflns_limit_h_min -18
_diffrn_reflns_limit_k_max 20
_diffrn_reflns_limit_k_min -20
_diffrn_reflns_limit_l_max 27
_diffrn_reflns_limit_l_min -27
_diffrn_reflns_number 73466
_diffrn_reflns_point_group_measured_fraction_full 1.000
_diffrn_reflns_point_group_measured_fraction_max 0.948
_diffrn_reflns_theta_full 25.242
_diffrn_reflns_theta_max 32.531
_diffrn_reflns_theta_min 1.751
_diffrn_source 'sealed X-Ray tube (Mo)'
_diffrn_source_type 'fine focus tube'
_diffrn_standards_number 0
_exptl_absorpt_coefficient_mu 4.892
_exptl_absorpt_correction_T_max 0.7464
_exptl_absorpt_correction_T_min 0.4983
_exptl_absorpt_correction_type multi-scan
_exptl_absorpt_process_details
;
multi-scan from symmetry-related measurements (Blessing 1995)
SADABS (Sheldrick & Bruker AXS, 2004-2008)
;
_exptl_crystal_colour red
_exptl_crystal_density_diffrn 1.827
_exptl_crystal_description block
_exptl_crystal_F_000 1544
_exptl_crystal_size_max 0.32
_exptl_crystal_size_mid 0.15
_exptl_crystal_size_min 0.12
_refine_diff_density_max 1.819
_refine_diff_density_min -1.553
_refine_diff_density_rms 0.101
_refine_ls_extinction_method none
_refine_ls_goodness_of_fit_ref 1.081
_refine_ls_hydrogen_treatment constr
_refine_ls_matrix_type full
_refine_ls_number_parameters 384
_refine_ls_number_reflns 9879
_refine_ls_number_restraints 0
_refine_ls_restrained_S_all 1.081
_refine_ls_R_factor_all 0.0218
_refine_ls_R_factor_gt 0.0181
_refine_ls_shift/su_max 0.003
_refine_ls_shift/su_mean 0.000
_refine_ls_structure_factor_coef Fsqd
_refine_ls_weighting_details 'w=1/[\s^2^(Fo^2^)+(0.0210P)^2^+2.8157P] where P=(Fo^2^+2Fc^2^)/3'
_refine_ls_weighting_scheme calc
_refine_ls_wR_factor_gt 0.0444
_refine_ls_wR_factor_ref 0.0461
_reflns_Friedel_coverage 0.000
_reflns_number_gt 8987
_reflns_number_total 9879
_reflns_threshold_expression 'I > 2\s(I)'
_cod_data_source_file om501138t_si_004.cif
_cod_data_source_block ga_am21
_cod_depositor_comments 'Adding full bibliography for 4085217--4085232.cif.'
_cod_original_sg_symbol_H-M 'P 21/c'
_cod_database_code 4085223
_audit_block_refno 1868
_audit_block_usercomment AM510
_shelxl_version_number 2013-4
_shelx_space_group_comment
;
The symmetry employed for this shelxl refinement is uniquely defined
by the following loop, which should always be used as a source of
symmetry information in preference to the above space-group names.
They are only intended as comments.
;
_shelx_estimated_absorpt_t_max 0.591
_shelx_estimated_absorpt_t_min 0.304
_olex2_refinement_description
;
1. Fixed Uiso
 At 1.2 times of:
  All C(H) groups, All C(H,H) groups
 At 1.5 times of:
  All C(H,H,H) groups
2.a Secondary CH2 refined with riding coordinates:
 C29(H29A,H29B)
2.b Aromatic/amide H refined with riding coordinates:
 C5(H5), C6(H6), C7(H7), C8(H8), C10(H10), C11(H11), C12(H12), C15(H15),
 C16(H16), C17(H17)
2.c Idealised Me refined as rotating group:
 C24(H24A,H24B,H24C), C25(H25A,H25B,H25C), C26(H26A,H26B,H26C), C27(H27A,H27B,
 H27C), C28(H28A,H28B,H28C)
;

loop_
_symmetry_equiv_pos_as_xyz
'x, y, z'
'-x, y+1/2, -z+1/2'
'-x, -y, -z'
'x, -y-1/2, z-1/2'

loop_
_atom_site_label
_atom_site_type_symbol
_atom_site_fract_x
_atom_site_fract_y
_atom_site_fract_z
_atom_site_U_iso_or_equiv
_atom_site_adp_type
_atom_site_occupancy
_atom_site_site_symmetry_order
_atom_site_calc_flag
_atom_site_refinement_flags_posn
_atom_site_refinement_flags_adp
Ir Ir 0.21092(2) 0.34519(2) 0.24873(2) 0.00897(2) Uani 1 1 d . .
F1 F 0.46531(9) 0.39372(8) 0.30544(7) 0.0192(2) Uani 1 1 d . .
F2 F -0.35838(12) 0.14762(10) 0.04229(10) 0.0359(3) Uani 1 1 d . .
N1 N 0.09160(12) 0.40625(10) 0.15070(8) 0.0109(2) Uani 1 1 d . .
N2 N 0.13387(13) 0.57684(11) 0.17956(9) 0.0137(3) Uani 1 1 d . .
N3 N 0.30161(12) 0.47849(11) 0.24759(8) 0.0123(3) Uani 1 1 d . .
N4 N 0.00768(13) 0.26305(11) 0.08994(9) 0.0143(3) Uani 1 1 d . .
N5 N -0.18157(13) 0.20664(11) 0.06199(9) 0.0177(3) Uani 1 1 d . .
N6 N 0.29846(13) 0.29327(11) 0.17354(9) 0.0160(3) Uani 1 1 d . .
N7 N 0.27054(13) 0.21955(12) 0.13599(9) 0.0165(3) Uani 1 1 d . .
N8 N 0.25064(17) 0.14941(13) 0.09793(12) 0.0270(4) Uani 1 1 d . .
C1 C 0.00195(14) 0.35576(12) 0.09643(10) 0.0112(3) Uani 1 1 d . .
C2 C -0.08671(14) 0.42865(12) 0.05359(9) 0.0116(3) Uani 1 1 d . .
C3 C -0.04496(14) 0.51964(12) 0.08527(9) 0.0119(3) Uani 1 1 d . .
C4 C 0.06935(14) 0.50344(12) 0.14453(10) 0.0114(3) Uani 1 1 d . .
C5 C -0.19031(15) 0.42153(13) -0.00790(10) 0.0152(3) Uani 1 1 d . .
H5 H -0.2178 0.3603 -0.0314 0.018 Uiso 1 1 calc R U
C6 C -0.25252(16) 0.50732(14) -0.03395(10) 0.0181(3) Uani 1 1 d . .
H6 H -0.3245 0.5041 -0.0750 0.022 Uiso 1 1 calc R U
C7 C -0.21089(17) 0.59790(14) -0.00077(11) 0.0184(3) Uani 1 1 d . .
H7 H -0.2554 0.6551 -0.0189 0.022 Uiso 1 1 calc R U
C8 C -0.10506(16) 0.60516(13) 0.05849(10) 0.0159(3) Uani 1 1 d . .
H8 H -0.0750 0.6668 0.0799 0.019 Uiso 1 1 calc R U
C9 C 0.24879(15) 0.56608(12) 0.22170(10) 0.0132(3) Uani 1 1 d . .
C10 C 0.31332(17) 0.65284(13) 0.23578(13) 0.0191(4) Uani 1 1 d . .
H10 H 0.2757 0.7135 0.2192 0.023 Uiso 1 1 calc R U
C11 C 0.43062(17) 0.65112(14) 0.27342(13) 0.0218(4) Uani 1 1 d . .
H11 H 0.4738 0.7101 0.2831 0.026 Uiso 1 1 calc R U
C12 C 0.48473(16) 0.56193(14) 0.29701(12) 0.0194(3) Uani 1 1 d . .
H12 H 0.5655 0.5575 0.3222 0.023 Uiso 1 1 calc R U
C13 C 0.41592(15) 0.48055(13) 0.28215(11) 0.0152(3) Uani 1 1 d . .
C14 C -0.08535(16) 0.20964(12) 0.04198(10) 0.0152(3) Uani 1 1 d . .
C15 C -0.0731(2) 0.15487(14) -0.02014(12) 0.0239(4) Uani 1 1 d . .
H15 H -0.0032 0.1558 -0.0317 0.029 Uiso 1 1 calc R U
C16 C -0.1657(2) 0.09908(17) -0.06453(13) 0.0310(5) Uani 1 1 d . .
H16 H -0.1601 0.0621 -0.1077 0.037 Uiso 1 1 calc R U
C17 C -0.2660(2) 0.09725(16) -0.04599(13) 0.0284(5) Uani 1 1 d . .
H17 H -0.3314 0.0607 -0.0759 0.034 Uiso 1 1 calc R U
C18 C -0.26553(17) 0.15137(14) 0.01808(13) 0.0224(4) Uani 1 1 d . .
C19 C 0.08319(14) 0.29162(12) 0.29719(10) 0.0124(3) Uani 1 1 d . .
C20 C 0.15354(15) 0.36364(12) 0.34907(10) 0.0127(3) Uani 1 1 d . .
C21 C 0.27052(15) 0.32612(13) 0.37658(10) 0.0135(3) Uani 1 1 d . .
C22 C 0.27262(15) 0.23450(13) 0.33969(10) 0.0141(3) Uani 1 1 d . .
C23 C 0.15567(15) 0.21289(12) 0.28874(10) 0.0131(3) Uani 1 1 d . .
C24 C -0.04439(15) 0.29786(14) 0.26064(11) 0.0174(3) Uani 1 1 d . .
H24A H -0.0667 0.3659 0.2466 0.026 Uiso 1 1 calc R U
H24B H -0.0810 0.2746 0.2981 0.026 Uiso 1 1 calc R U
H24C H -0.0692 0.2572 0.2133 0.026 Uiso 1 1 calc R U
C25 C 0.11451(17) 0.45558(14) 0.37729(12) 0.0199(3) Uani 1 1 d . .
H25A H 0.1577 0.5111 0.3670 0.030 Uiso 1 1 calc R U
H25B H 0.1280 0.4507 0.4339 0.030 Uiso 1 1 calc R U
H25C H 0.0322 0.4652 0.3495 0.030 Uiso 1 1 calc R U
C26 C 0.36814(17) 0.37512(16) 0.43771(11) 0.0205(4) Uani 1 1 d . .
H26A H 0.4410 0.3459 0.4380 0.031 Uiso 1 1 calc R U
H26B H 0.3593 0.3665 0.4894 0.031 Uiso 1 1 calc R U
H26C H 0.3681 0.4450 0.4258 0.031 Uiso 1 1 calc R U
C27 C 0.37457(18) 0.16940(14) 0.35126(12) 0.0212(4) Uani 1 1 d . .
H27A H 0.3690 0.1376 0.3014 0.032 Uiso 1 1 calc R U
H27B H 0.3763 0.1195 0.3907 0.032 Uiso 1 1 calc R U
H27C H 0.4452 0.2084 0.3693 0.032 Uiso 1 1 calc R U
C28 C 0.11717(18) 0.12002(13) 0.24423(11) 0.0191(3) Uani 1 1 d . .
H28A H 0.0410 0.1295 0.2051 0.029 Uiso 1 1 calc R U
H28B H 0.1133 0.0681 0.2807 0.029 Uiso 1 1 calc R U
H28C H 0.1720 0.1015 0.2177 0.029 Uiso 1 1 calc R U
Cl1 Cl 0.33556(5) 0.90833(4) 0.27637(3) 0.02817(10) Uani 1 1 d . .
Cl2 Cl 0.46286(7) 0.87609(8) 0.44130(5) 0.0640(3) Uani 1 1 d . .
C29 C 0.3277(2) 0.8796(2) 0.36919(14) 0.0356(5) Uani 1 1 d . .
H29A H 0.2796 0.9290 0.3839 0.043 Uiso 1 1 calc R U
H29B H 0.2900 0.8153 0.3667 0.043 Uiso 1 1 calc R U

loop_
_atom_site_aniso_label
_atom_site_aniso_U_11
_atom_site_aniso_U_22
_atom_site_aniso_U_33
_atom_site_aniso_U_23
_atom_site_aniso_U_13
_atom_site_aniso_U_12
Ir 0.00712(3) 0.00966(3) 0.00986(3) 0.00018(2) 0.00241(2) -0.00021(2)
F1 0.0110(5) 0.0186(5) 0.0253(6) 0.0054(4) 0.0020(4) 0.0004(4)
F2 0.0140(6) 0.0352(8) 0.0547(10) -0.0085(6) 0.0060(6) -0.0066(5)
N1 0.0081(6) 0.0114(6) 0.0122(6) 0.0007(5) 0.0022(5) 0.0004(5)
N2 0.0130(6) 0.0118(6) 0.0170(7) -0.0008(5) 0.0061(5) 0.0000(5)
N3 0.0100(6) 0.0127(6) 0.0143(6) 0.0005(5) 0.0043(5) -0.0017(5)
N4 0.0123(6) 0.0127(6) 0.0157(6) -0.0017(5) 0.0017(5) 0.0003(5)
N5 0.0122(7) 0.0154(7) 0.0210(7) -0.0027(5) -0.0009(6) 0.0004(5)
N6 0.0158(7) 0.0182(7) 0.0163(7) 0.0003(5) 0.0086(6) 0.0023(5)
N7 0.0149(7) 0.0196(7) 0.0164(7) 0.0029(5) 0.0071(5) 0.0074(6)
N8 0.0275(9) 0.0246(9) 0.0310(10) -0.0082(7) 0.0127(8) 0.0044(7)
C1 0.0092(7) 0.0135(7) 0.0111(7) 0.0002(5) 0.0037(5) 0.0009(5)
C2 0.0107(7) 0.0137(7) 0.0107(7) 0.0015(5) 0.0040(5) 0.0021(5)
C3 0.0110(7) 0.0141(7) 0.0117(7) 0.0010(5) 0.0052(5) 0.0020(5)
C4 0.0104(7) 0.0128(7) 0.0125(7) 0.0004(5) 0.0057(6) 0.0011(5)
C5 0.0133(7) 0.0190(8) 0.0116(7) 0.0013(6) 0.0019(6) 0.0021(6)
C6 0.0163(8) 0.0249(9) 0.0112(7) 0.0043(6) 0.0019(6) 0.0052(7)
C7 0.0195(8) 0.0215(8) 0.0149(8) 0.0065(6) 0.0065(7) 0.0091(7)
C8 0.0190(8) 0.0157(8) 0.0148(7) 0.0025(6) 0.0079(6) 0.0049(6)
C9 0.0127(7) 0.0118(7) 0.0158(7) -0.0017(5) 0.0056(6) -0.0006(6)
C10 0.0159(8) 0.0115(7) 0.0301(10) -0.0030(6) 0.0080(7) -0.0029(6)
C11 0.0161(9) 0.0167(8) 0.0324(10) -0.0048(7) 0.0078(8) -0.0055(6)
C12 0.0121(8) 0.0211(8) 0.0242(9) -0.0007(7) 0.0052(7) -0.0039(6)
C13 0.0112(7) 0.0158(8) 0.0181(8) 0.0017(6) 0.0042(6) -0.0011(6)
C14 0.0162(8) 0.0115(7) 0.0140(7) -0.0002(6) -0.0004(6) 0.0019(6)
C15 0.0296(11) 0.0217(9) 0.0204(9) -0.0060(7) 0.0081(8) -0.0040(8)
C16 0.0428(13) 0.0262(10) 0.0198(9) -0.0097(8) 0.0045(9) -0.0057(9)
C17 0.0268(11) 0.0219(9) 0.0249(10) -0.0037(8) -0.0072(8) -0.0068(8)
C18 0.0133(8) 0.0189(9) 0.0277(10) 0.0010(7) -0.0032(7) 0.0002(6)
C19 0.0121(7) 0.0128(7) 0.0130(7) 0.0011(5) 0.0052(6) -0.0024(5)
C20 0.0125(7) 0.0137(7) 0.0128(7) -0.0008(5) 0.0056(6) -0.0004(6)
C21 0.0120(7) 0.0168(7) 0.0103(7) 0.0009(6) 0.0016(6) -0.0013(6)
C22 0.0141(7) 0.0143(7) 0.0139(7) 0.0032(6) 0.0047(6) 0.0030(6)
C23 0.0148(7) 0.0115(7) 0.0136(7) 0.0006(5) 0.0053(6) -0.0021(6)
C24 0.0108(7) 0.0235(9) 0.0183(8) -0.0001(6) 0.0054(6) -0.0019(6)
C25 0.0235(9) 0.0160(8) 0.0225(9) -0.0037(7) 0.0107(7) 0.0010(7)
C26 0.0168(8) 0.0274(9) 0.0138(8) -0.0013(7) 0.0005(6) -0.0049(7)
C27 0.0193(9) 0.0203(9) 0.0235(9) 0.0051(7) 0.0064(7) 0.0077(7)
C28 0.0255(9) 0.0130(7) 0.0193(8) -0.0020(6) 0.0083(7) -0.0029(7)
Cl1 0.0414(3) 0.0184(2) 0.0304(2) 0.00038(18) 0.0195(2) -0.0028(2)
Cl2 0.0397(4) 0.0830(6) 0.0481(4) 0.0123(4) -0.0143(3) -0.0242(4)
C29 0.0259(11) 0.0563(16) 0.0250(11) 0.0044(10) 0.0090(9) -0.0126(11)

loop_
_atom_type_symbol
_atom_type_description
_atom_type_scat_dispersion_real
_atom_type_scat_dispersion_imag
_atom_type_scat_source
C C 0.0033 0.0016 'International Tables Vol C Tables 4.2.6.8 and 6.1.1.4'
H H 0.0000 0.0000 'International Tables Vol C Tables 4.2.6.8 and 6.1.1.4'
Cl Cl 0.1484 0.1585 'International Tables Vol C Tables 4.2.6.8 and 6.1.1.4'
F F 0.0171 0.0103 'International Tables Vol C Tables 4.2.6.8 and 6.1.1.4'
Ir Ir -1.4442 7.9887 'International Tables Vol C Tables 4.2.6.8 and 6.1.1.4'
N N 0.0061 0.0033 'International Tables Vol C Tables 4.2.6.8 and 6.1.1.4'

loop_
_geom_angle_atom_site_label_1
_geom_angle_atom_site_label_2
_geom_angle_atom_site_label_3
_geom_angle
N1 Ir N3 82.75(6)
N1 Ir N6 87.53(7)
N1 Ir C19 94.32(7)
N1 Ir C20 109.39(7)
N1 Ir C21 147.68(6)
N1 Ir C22 154.02(6)
N1 Ir C23 114.49(6)
N3 Ir C19 137.99(6)
N3 Ir C20 102.89(6)
N3 Ir C21 96.66(6)
N3 Ir C22 123.07(6)
N6 Ir N3 84.44(6)
N6 Ir C19 137.48(7)
N6 Ir C20 162.14(6)
N6 Ir C21 124.69(7)
N6 Ir C22 97.09(7)
N6 Ir C23 102.54(7)
C19 Ir C21 64.65(7)
C19 Ir C22 65.18(7)
C20 Ir C19 38.81(6)
C20 Ir C21 39.02(7)
C20 Ir C22 65.20(7)
C22 Ir C21 38.03(7)
C23 Ir N3 161.37(6)
C23 Ir C19 39.06(6)
C23 Ir C20 65.78(7)
C23 Ir C21 65.10(7)
C23 Ir C22 39.54(7)
C1 N1 Ir 125.16(11)
C4 N1 Ir 122.32(11)
C4 N1 C1 109.69(14)
C4 N2 C9 122.39(15)
C9 N3 Ir 123.89(11)
C13 N3 Ir 119.00(12)
C13 N3 C9 116.65(15)
C1 N4 C14 121.23(15)
C18 N5 C14 116.28(18)
N7 N6 Ir 122.17(13)
N8 N7 N6 174.89(19)
N1 C1 C2 107.90(14)
N4 C1 N1 120.10(15)
N4 C1 C2 131.99(16)
C3 C2 C1 106.04(14)
C5 C2 C1 133.48(16)
C5 C2 C3 120.42(15)
C2 C3 C4 107.28(14)
C8 C3 C2 121.94(16)
C8 C3 C4 130.70(16)
N1 C4 C3 108.99(14)
N2 C4 N1 129.81(16)
N2 C4 C3 121.13(15)
C2 C5 H5 121.1
C2 C5 C6 117.83(17)
C6 C5 H5 121.1
C5 C6 H6 119.4
C5 C6 C7 121.22(17)
C7 C6 H6 119.4
C6 C7 H7 119.6
C8 C7 C6 120.73(17)
C8 C7 H7 119.6
C3 C8 C7 117.78(17)
C3 C8 H8 121.1
C7 C8 H8 121.1
N2 C9 C10 115.28(16)
N3 C9 N2 124.62(15)
N3 C9 C10 120.07(16)
C9 C10 H10 119.6
C11 C10 C9 120.87(17)
C11 C10 H10 119.6
C10 C11 H11 120.5
C10 C11 C12 119.01(17)
C12 C11 H11 120.5
C11 C12 H12 121.6
C13 C12 C11 116.79(17)
C13 C12 H12 121.6
F1 C13 N3 115.28(15)
F1 C13 C12 118.17(16)
N3 C13 C12 126.53(17)
N4 C14 C15 119.74(18)
N5 C14 N4 117.74(16)
N5 C14 C15 122.28(17)
C14 C15 H15 120.8
C16 C15 C14 118.3(2)
C16 C15 H15 120.9
C15 C16 H16 120.0
C17 C16 C15 120.1(2)
C17 C16 H16 120.0
C16 C17 H17 122.0
C18 C17 C16 115.91(19)
C18 C17 H17 122.0
F2 C18 C17 118.77(18)
N5 C18 F2 114.10(19)
N5 C18 C17 127.1(2)
C20 C19 Ir 70.56(10)
C20 C19 C23 108.69(15)
C20 C19 C24 124.74(16)
C23 C19 Ir 69.67(9)
C23 C19 C24 126.55(16)
C24 C19 Ir 127.00(12)
C19 C20 Ir 70.62(10)
C19 C20 C21 107.30(15)
C19 C20 C25 127.35(16)
C21 C20 Ir 71.62(10)
C21 C20 C25 125.07(16)
C25 C20 Ir 127.81(12)
C20 C21 Ir 69.36(9)
C20 C21 C26 123.97(16)
C22 C21 Ir 70.44(10)
C22 C21 C20 108.65(15)
C22 C21 C26 127.26(17)
C26 C21 Ir 129.15(13)
C21 C22 Ir 71.53(10)
C21 C22 C23 107.84(15)
C21 C22 C27 127.04(17)
C23 C22 Ir 68.88(9)
C23 C22 C27 125.11(16)
C27 C22 Ir 126.03(13)
C19 C23 Ir 71.27(10)
C19 C23 C22 107.42(15)
C19 C23 C28 126.54(16)
C22 C23 Ir 71.58(9)
C22 C23 C28 125.63(16)
C28 C23 Ir 128.19(12)
C19 C24 H24A 109.5
C19 C24 H24B 109.5
C19 C24 H24C 109.5
H24A C24 H24B 109.5
H24A C24 H24C 109.5
H24B C24 H24C 109.5
C20 C25 H25A 109.5
C20 C25 H25B 109.5
C20 C25 H25C 109.5
H25A C25 H25B 109.5
H25A C25 H25C 109.5
H25B C25 H25C 109.5
C21 C26 H26A 109.5
C21 C26 H26B 109.5
C21 C26 H26C 109.5
H26A C26 H26B 109.5
H26A C26 H26C 109.5
H26B C26 H26C 109.5
C22 C27 H27A 109.5
C22 C27 H27B 109.5
C22 C27 H27C 109.5
H27A C27 H27B 109.5
H27A C27 H27C 109.5
H27B C27 H27C 109.5
C23 C28 H28A 109.5
C23 C28 H28B 109.5
C23 C28 H28C 109.5
H28A C28 H28B 109.5
H28A C28 H28C 109.5
H28B C28 H28C 109.5
Cl1 C29 H29A 109.1
Cl1 C29 H29B 109.1
Cl2 C29 Cl1 112.34(14)
Cl2 C29 H29A 109.1
Cl2 C29 H29B 109.1
H29A C29 H29B 107.9

loop_
_geom_bond_atom_site_label_1
_geom_bond_atom_site_label_2
_geom_bond_distance
Ir N1 2.0668(15)
Ir N3 2.1425(16)
Ir N6 2.1122(16)
Ir C19 2.1621(17)
Ir C20 2.1613(18)
Ir C21 2.192(2)
Ir C22 2.1772(18)
Ir C23 2.1408(18)
F1 C13 1.338(2)
F2 C18 1.352(3)
N1 C1 1.394(2)
N1 C4 1.355(2)
N2 C4 1.307(2)
N2 C9 1.376(2)
N3 C9 1.370(2)
N3 C13 1.339(2)
N4 C1 1.278(2)
N4 C14 1.394(2)
N5 C14 1.347(3)
N5 C18 1.315(2)
N6 N7 1.200(2)
N7 N8 1.158(2)
C1 C2 1.493(2)
C2 C3 1.396(2)
C2 C5 1.391(2)
C3 C4 1.477(2)
C3 C8 1.384(2)
C5 H5 0.9500
C5 C6 1.396(3)
C6 H6 0.9500
C6 C7 1.398(3)
C7 H7 0.9500
C7 C8 1.390(3)
C8 H8 0.9500
C9 C10 1.405(2)
C10 H10 0.9500
C10 C11 1.379(3)
C11 H11 0.9500
C11 C12 1.389(3)
C12 H12 0.9500
C12 C13 1.371(2)
C14 C15 1.396(3)
C15 H15 0.9500
C15 C16 1.386(3)
C16 H16 0.9500
C16 C17 1.382(4)
C17 H17 0.9500
C17 C18 1.370(3)
C19 C20 1.437(2)
C19 C23 1.439(2)
C19 C24 1.493(3)
C20 C21 1.454(2)
C20 C25 1.494(2)
C21 C22 1.424(2)
C21 C26 1.496(3)
C22 C23 1.461(2)
C22 C27 1.497(3)
C23 C28 1.495(2)
C24 H24A 0.9800
C24 H24B 0.9800
C24 H24C 0.9800
C25 H25A 0.9800
C25 H25B 0.9800
C25 H25C 0.9800
C26 H26A 0.9800
C26 H26B 0.9800
C26 H26C 0.9800
C27 H27A 0.9800
C27 H27B 0.9800
C27 H27C 0.9800
C28 H28A 0.9800
C28 H28B 0.9800
C28 H28C 0.9800
Cl1 C29 1.751(2)
Cl2 C29 1.743(3)
C29 H29A 0.9900
C29 H29B 0.9900

loop_
_geom_torsion_atom_site_label_1
_geom_torsion_atom_site_label_2
_geom_torsion_atom_site_label_3
_geom_torsion_atom_site_label_4
_geom_torsion
Ir N1 C1 N4 -21.7(2)
Ir N1 C1 C2 159.51(11)
Ir N1 C4 N2 24.1(2)
Ir N1 C4 C3 -158.87(10)
Ir N3 C9 N2 -13.2(2)
Ir N3 C9 C10 168.63(13)
Ir N3 C13 F1 8.7(2)
Ir N3 C13 C12 -169.72(15)
Ir C19 C20 C21 -62.64(11)
Ir C19 C20 C25 123.30(18)
Ir C19 C23 C22 62.86(11)
Ir C19 C23 C28 -124.15(18)
Ir C20 C21 C22 -59.68(12)
Ir C20 C21 C26 124.03(17)
Ir C21 C22 C23 -59.57(11)
Ir C21 C22 C27 121.67(18)
Ir C22 C23 C19 -62.66(11)
Ir C22 C23 C28 124.27(17)
N1 C1 C2 C3 -0.31(18)
N1 C1 C2 C5 177.03(17)
N2 C9 C10 C11 -176.25(18)
N3 C9 C10 C11 2.1(3)
N4 C1 C2 C3 -178.87(18)
N4 C1 C2 C5 -1.5(3)
N4 C14 C15 C16 177.12(19)
N5 C14 C15 C16 2.9(3)
C1 N1 C4 N2 -174.10(17)
C1 N1 C4 C3 2.97(18)
C1 N4 C14 N5 -65.4(2)
C1 N4 C14 C15 120.2(2)
C1 C2 C3 C4 2.01(17)
C1 C2 C3 C8 179.18(15)
C1 C2 C5 C6 -179.80(17)
C2 C3 C4 N1 -3.15(18)
C2 C3 C4 N2 174.23(15)
C2 C3 C8 C7 1.2(3)
C2 C5 C6 C7 1.6(3)
C3 C2 C5 C6 -2.8(2)
C4 N1 C1 N4 177.06(16)
C4 N1 C1 C2 -1.70(18)
C4 N2 C9 N3 -16.3(3)
C4 N2 C9 C10 161.94(17)
C4 C3 C8 C7 177.64(16)
C5 C2 C3 C4 -175.75(15)
C5 C2 C3 C8 1.4(3)
C5 C6 C7 C8 1.0(3)
C6 C7 C8 C3 -2.4(3)
C8 C3 C4 N1 -179.99(17)
C8 C3 C4 N2 -2.6(3)
C9 N2 C4 N1 11.1(3)
C9 N2 C4 C3 -165.69(15)
C9 N3 C13 F1 -178.77(14)
C9 N3 C13 C12 2.8(3)
C9 C10 C11 C12 0.4(3)
C10 C11 C12 C13 -1.2(3)
C11 C12 C13 F1 -178.85(17)
C11 C12 C13 N3 -0.4(3)
C13 N3 C9 N2 174.66(16)
C13 N3 C9 C10 -3.5(2)
C14 N4 C1 N1 173.48(15)
C14 N4 C1 C2 -8.1(3)
C14 N5 C18 F2 177.49(16)
C14 N5 C18 C17 -0.5(3)
C14 C15 C16 C17 -1.1(3)
C15 C16 C17 C18 -1.2(3)
C16 C17 C18 F2 -175.79(19)
C16 C17 C18 N5 2.2(3)
C18 N5 C14 N4 -176.41(16)
C18 N5 C14 C15 -2.1(3)
C19 C20 C21 Ir 61.99(11)
C19 C20 C21 C22 2.30(18)
C19 C20 C21 C26 -173.98(16)
C20 C19 C23 Ir -60.00(12)
C20 C19 C23 C22 2.86(18)
C20 C19 C23 C28 175.85(16)
C20 C21 C22 Ir 59.02(11)
C20 C21 C22 C23 -0.55(19)
C20 C21 C22 C27 -179.31(17)
C21 C22 C23 Ir 61.25(12)
C21 C22 C23 C19 -1.41(18)
C21 C22 C23 C28 -174.48(16)
C23 C19 C20 Ir 59.45(11)
C23 C19 C20 C21 -3.19(18)
C23 C19 C20 C25 -177.25(16)
C24 C19 C20 Ir -122.13(16)
C24 C19 C20 C21 175.23(15)
C24 C19 C20 C25 1.2(3)
C24 C19 C23 Ir 121.62(17)
C24 C19 C23 C22 -175.52(16)
C24 C19 C23 C28 -2.5(3)
C25 C20 C21 Ir -123.78(17)
C25 C20 C21 C22 176.54(16)
C25 C20 C21 C26 0.3(3)
C26 C21 C22 Ir -124.85(18)
C26 C21 C22 C23 175.58(17)
C26 C21 C22 C27 -3.2(3)
C27 C22 C23 Ir -119.96(17)
C27 C22 C23 C19 177.38(16)
C27 C22 C23 C28 4.3(3)
